data_7200808
loop_
_publ_author_name
'Su, Zhi'
'Bai, Zheng-Shuai'
'Xu, Jing'
'Okamura, Taka-aki'
'Liu, Guang-Xiang'
'Chu, Qian'
'Wang, Xiao-Feng'
'Sun, Wei-Yin'
'Ueyama, Norikazu'

_publ_section_title
;
 Synthesis, structure and property of cobalt(II) complexes with
 3,5-di(1H-imidazol-1-yl)benzoic acid
;
_journal_issue 5
_journal_name_full CrystEngComm
_journal_page_first 873
_journal_paper_doi 10.1039/b822394g
_journal_volume 11
_journal_year 2009
_chemical_formula_moiety 'C13 H9 Co N5 O5'
_chemical_formula_sum 'C13 H9 Co N5 O5'
_chemical_formula_weight 374.18
_chemical_name_systematic
;
?
;
_space_group_IT_number 15
_symmetry_cell_setting monoclinic
_symmetry_space_group_name_Hall '-C 2yc'
_symmetry_space_group_name_H-M 'C 1 2/c 1'
_atom_sites_solution_hydrogens geom
_atom_sites_solution_primary direct
_atom_sites_solution_secondary difmap
_audit_creation_method SHELXL-97
_cell_angle_alpha 90.00
_cell_angle_beta 92.307(3)
_cell_angle_gamma 90.00
_cell_formula_units_Z 4
_cell_length_a 12.510(2)
_cell_length_b 13.671(2)
_cell_length_c 7.5479(12)
_cell_measurement_reflns_used 1596
_cell_measurement_temperature 293(2)
_cell_measurement_theta_max 28.28
_cell_measurement_theta_min 2.21
_cell_volume 1289.8(3)
_computing_structure_refinement 'SHELXL-97 (Sheldrick, 1997)'
_computing_structure_solution 'SHELXS-97 (Sheldrick, 1990)'
_diffrn_ambient_temperature 293(2)
_diffrn_measured_fraction_theta_full 0.997
_diffrn_measured_fraction_theta_max 0.997
_diffrn_radiation_monochromator graphite
_diffrn_radiation_source 'fine-focus sealed tube'
_diffrn_radiation_type MoK\a
_diffrn_radiation_wavelength 0.71073
_diffrn_reflns_av_R_equivalents 0.0370
_diffrn_reflns_av_sigmaI/netI 0.0373
_diffrn_reflns_limit_h_max 11
_diffrn_reflns_limit_h_min -15
_diffrn_reflns_limit_k_max 16
_diffrn_reflns_limit_k_min -14
_diffrn_reflns_limit_l_max 9
_diffrn_reflns_limit_l_min -9
_diffrn_reflns_number 3267
_diffrn_reflns_theta_full 25.50
_diffrn_reflns_theta_max 25.50
_diffrn_reflns_theta_min 2.21
_exptl_absorpt_coefficient_mu 1.372
_exptl_absorpt_correction_T_max 0.8981
_exptl_absorpt_correction_T_min 0.7709
_exptl_absorpt_correction_type multi-scan
_exptl_absorpt_process_details sadabs,bruker(2000)
_exptl_crystal_colour red
_exptl_crystal_density_diffrn 1.927
_exptl_crystal_density_method 'not measured'
_exptl_crystal_description platelet
_exptl_crystal_F_000 756
_exptl_crystal_size_max 0.20
_exptl_crystal_size_mid 0.10
_exptl_crystal_size_min 0.08
_refine_diff_density_max 0.611
_refine_diff_density_min -0.299
_refine_diff_density_rms 0.085
_refine_ls_extinction_method none
_refine_ls_goodness_of_fit_ref 1.120
_refine_ls_hydrogen_treatment constr
_refine_ls_matrix_type full
_refine_ls_number_parameters 113
_refine_ls_number_reflns 1198
_refine_ls_number_restraints 0
_refine_ls_restrained_S_all 1.120
_refine_ls_R_factor_all 0.0464
_refine_ls_R_factor_gt 0.0405
_refine_ls_shift/su_max 0.000
_refine_ls_shift/su_mean 0.000
_refine_ls_structure_factor_coef Fsqd
_refine_ls_weighting_details 'calc w=1/[\s^2^(Fo^2^)+(0.0495P)^2^+2.5063P] where P=(Fo^2^+2Fc^2^)/3'
_refine_ls_weighting_scheme calc
_refine_ls_wR_factor_gt 0.1009
_refine_ls_wR_factor_ref 0.1040
_reflns_number_gt 1074
_reflns_number_total 1198
_reflns_threshold_expression >2sigma(I)
_cod_data_source_file b822394g.txt
_cod_data_source_block 1
_cod_original_sg_symbol_H-M 'C 2/c'
_cod_database_code 7200808

loop_
_symmetry_equiv_pos_as_xyz
'x, y, z'
'-x, y, -z+1/2'
'x+1/2, y+1/2, z'
'-x+1/2, y+1/2, -z+1/2'
'-x, -y, -z'
'x, -y, z-1/2'
'-x+1/2, -y+1/2, -z'
'x+1/2, -y+1/2, z-1/2'

loop_
_atom_site_label
_atom_site_type_symbol
_atom_site_fract_x
_atom_site_fract_y
_atom_site_fract_z
_atom_site_U_iso_or_equiv
_atom_site_adp_type
_atom_site_occupancy
_atom_site_symmetry_multiplicity
_atom_site_calc_flag
_atom_site_refinement_flags
_atom_site_disorder_assembly
_atom_site_disorder_group
Co1 Co 1.0000 0.5000 0.0000 0.0184(2) Uani 1 2 d S . .
C1 C 0.5834(2) 0.5635(2) 0.1777(4) 0.0173(7) Uani 1 1 d . . .
C2 C 0.5813(2) 0.6644(2) 0.1693(4) 0.0195(7) Uani 1 1 d . . .
H2 H 0.6337 0.6982 0.1102 0.023 Uiso 1 1 calc R . .
C3 C 0.5000 0.7148(3) 0.2500 0.0180(9) Uani 1 2 d S . .
C4 C 0.5000 0.5126(3) 0.2500 0.0205(10) Uani 1 2 d S . .
H4 H 0.5000 0.4446 0.2500 0.025 Uiso 1 2 calc SR . .
C11 C 0.7693(3) 0.5470(2) 0.0785(5) 0.0262(8) Uani 1 1 d . . .
H11 H 0.7867 0.6130 0.0860 0.031 Uiso 1 1 calc R . .
C12 C 0.6788(3) 0.4106(2) 0.0897(5) 0.0269(8) Uani 1 1 d . . .
H12 H 0.6247 0.3650 0.1051 0.032 Uiso 1 1 calc R . .
C13 C 0.7790(3) 0.3929(2) 0.0397(5) 0.0259(8) Uani 1 1 d . . .
H13 H 0.8059 0.3314 0.0137 0.031 Uiso 1 1 calc R . .
C31 C 0.5000 0.8255(3) 0.2500 0.0162(9) Uani 1 2 d S . .
N1 N 1.0000 0.6793(3) 0.2500 0.0351(11) Uani 1 2 d S . .
N11 N 0.6733(2) 0.50991(18) 0.1129(4) 0.0202(6) Uani 1 1 d . . .
N12 N 0.8358(2) 0.47794(19) 0.0327(4) 0.0227(6) Uani 1 1 d . . .
O1 O 0.53536(18) 0.86600(15) 0.1161(3) 0.0232(5) Uani 1 1 d . . .
O2 O 1.0000 0.5822(2) 0.2500 0.0280(8) Uani 1 2 d S . .
O3 O 0.9148(3) 0.7227(2) 0.2516(4) 0.0556(9) Uani 1 1 d . . .

loop_
_atom_site_aniso_label
_atom_site_aniso_U_11
_atom_site_aniso_U_22
_atom_site_aniso_U_33
_atom_site_aniso_U_23
_atom_site_aniso_U_13
_atom_site_aniso_U_12
Co1 0.0173(4) 0.0135(3) 0.0250(4) 0.0015(2) 0.0083(2) 0.0014(2)
C1 0.0135(16) 0.0176(15) 0.0211(15) -0.0028(12) 0.0050(12) 0.0023(12)
C2 0.0178(16) 0.0190(16) 0.0222(16) 0.0017(13) 0.0087(13) -0.0021(12)
C3 0.018(2) 0.016(2) 0.020(2) 0.000 0.0031(18) 0.000
C4 0.021(2) 0.014(2) 0.027(2) 0.000 0.0063(19) 0.000
C11 0.0224(18) 0.0151(16) 0.042(2) 0.0006(14) 0.0117(15) 0.0015(13)
C12 0.0226(18) 0.0151(17) 0.044(2) -0.0030(14) 0.0111(16) -0.0032(13)
C13 0.0230(18) 0.0177(17) 0.0373(19) -0.0062(14) 0.0056(15) 0.0008(13)
C31 0.010(2) 0.016(2) 0.023(2) 0.000 0.0017(17) 0.000
N1 0.045(3) 0.026(2) 0.035(2) 0.000 0.012(2) 0.000
N11 0.0193(14) 0.0147(14) 0.0268(14) 0.0013(10) 0.0045(11) -0.0022(10)
N12 0.0186(15) 0.0167(13) 0.0333(16) 0.0005(11) 0.0090(12) 0.0007(10)
O1 0.0276(13) 0.0153(11) 0.0276(12) 0.0053(9) 0.0101(10) 0.0034(9)
O2 0.038(2) 0.0221(18) 0.0246(17) 0.000 0.0082(15) 0.000
O3 0.062(2) 0.0395(17) 0.067(2) -0.0037(15) 0.0150(17) 0.0258(15)

loop_
_atom_type_symbol
_atom_type_description
_atom_type_scat_dispersion_real
_atom_type_scat_dispersion_imag
_atom_type_scat_source
C C 0.0033 0.0016 'International Tables Vol C Tables 4.2.6.8 and 6.1.1.4'
H H 0.0000 0.0000 'International Tables Vol C Tables 4.2.6.8 and 6.1.1.4'
N N 0.0061 0.0033 'International Tables Vol C Tables 4.2.6.8 and 6.1.1.4'
O O 0.0106 0.0060 'International Tables Vol C Tables 4.2.6.8 and 6.1.1.4'
Co Co 0.3494 0.9721 'International Tables Vol C Tables 4.2.6.8 and 6.1.1.4'

loop_
_geom_angle_atom_site_label_1
_geom_angle_atom_site_label_2
_geom_angle_atom_site_label_3
_geom_angle
_geom_angle_site_symmetry_1
_geom_angle_site_symmetry_3
_geom_angle_publ_flag
O1 Co1 O1 180.00(5) 7_665 3_545 ?
O1 Co1 N12 89.05(10) 7_665 . ?
O1 Co1 N12 90.95(10) 3_545 . ?
O1 Co1 N12 90.95(10) 7_665 5_765 ?
O1 Co1 N12 89.05(10) 3_545 5_765 ?
N12 Co1 N12 180.0 . 5_765 ?
O1 Co1 O2 84.45(9) 7_665 . ?
O1 Co1 O2 95.55(9) 3_545 . ?
N12 Co1 O2 86.49(8) . . ?
N12 Co1 O2 93.51(8) 5_765 . ?
O1 Co1 O2 95.55(9) 7_665 5_765 ?
O1 Co1 O2 84.45(9) 3_545 5_765 ?
N12 Co1 O2 93.51(8) . 5_765 ?
N12 Co1 O2 86.49(8) 5_765 5_765 ?
O2 Co1 O2 180.00(14) . 5_765 ?
C2 C1 C4 120.5(3) . . ?
C2 C1 N11 120.3(3) . . ?
C4 C1 N11 119.2(3) . . ?
C1 C2 C3 119.2(3) . . ?
C1 C2 H2 120.4 . . ?
C3 C2 H2 120.4 . . ?
C2 C3 C2 120.5(4) . 2_655 ?
C2 C3 C31 119.7(2) . . ?
C2 C3 C31 119.7(2) 2_655 . ?
C1 C4 C1 119.6(4) 2_655 . ?
C1 C4 H4 120.2 2_655 . ?
C1 C4 H4 120.2 . . ?
N12 C11 N11 111.2(3) . . ?
N12 C11 H11 124.4 . . ?
N11 C11 H11 124.4 . . ?
C13 C12 N11 105.4(3) . . ?
C13 C12 H12 127.3 . . ?
N11 C12 H12 127.3 . . ?
C12 C13 N12 110.5(3) . . ?
C12 C13 H13 124.7 . . ?
N12 C13 H13 124.7 . . ?
O1 C31 O1 127.3(4) 2_655 . ?
O1 C31 C3 116.3(2) 2_655 . ?
O1 C31 C3 116.3(2) . . ?
O3 N1 O3 121.8(5) 2_755 . ?
O3 N1 O2 119.1(2) 2_755 . ?
O3 N1 O2 119.1(2) . . ?
C11 N11 C12 107.5(3) . . ?
C11 N11 C1 126.2(3) . . ?
C12 N11 C1 126.1(3) . . ?
C11 N12 C13 105.4(3) . . ?
C11 N12 Co1 124.1(2) . . ?
C13 N12 Co1 129.8(2) . . ?
C31 O1 Co1 131.2(2) . 3_455 ?
N1 O2 Co1 120.79(7) . . ?
N1 O2 Co1 120.79(7) . 2_755 ?
Co1 O2 Co1 118.43(14) . 2_755 ?

loop_
_geom_bond_atom_site_label_1
_geom_bond_atom_site_label_2
_geom_bond_distance
_geom_bond_site_symmetry_2
_geom_bond_publ_flag
Co1 O1 2.071(2) 7_665 ?
Co1 O1 2.071(2) 3_545 ?
Co1 N12 2.100(3) . ?
Co1 N12 2.100(3) 5_765 ?
Co1 O2 2.1965(17) . ?
Co1 O2 2.1965(17) 5_765 ?
C1 C2 1.380(4) . ?
C1 C4 1.384(4) . ?
C1 N11 1.445(4) . ?
C2 C3 1.390(4) . ?
C2 H2 0.9300 . ?
C3 C2 1.390(4) 2_655 ?
C3 C31 1.513(6) . ?
C4 C1 1.384(4) 2_655 ?
C4 H4 0.9300 . ?
C11 N12 1.314(4) . ?
C11 N11 1.339(4) . ?
C11 H11 0.9300 . ?
C12 C13 1.345(5) . ?
C12 N11 1.372(4) . ?
C12 H12 0.9300 . ?
C13 N12 1.365(4) . ?
C13 H13 0.9300 . ?
C31 O1 1.249(3) 2_655 ?
C31 O1 1.249(3) . ?
N1 O3 1.221(3) 2_755 ?
N1 O3 1.221(3) . ?
N1 O2 1.327(5) . ?
O1 Co1 2.071(2) 3_455 ?
O2 Co1 2.1965(17) 2_755 ?
